data_7004751
loop_
_publ_author_name
'Constable, Edwin C.'
'Figgemeier, Egbert'
'Housecroft, Catherine E.'
'Kokatam, Swarna Latha'
'Medlycott, Elaine A.'
'Neuburger, Markus'
'Schaffner, Silvia'
'Zampese, Jennifer A.'

_publ_section_title
;
 Wiring terpyridine: approaches to alkynylthienyl
 2,2&#x2032;:6&#x2032;,2&#x2033;-terpyridines
;
_journal_issue 47
_journal_name_full 'Dalton Transactions'
_journal_page_first 6752
_journal_page_last 6762
_journal_paper_doi 10.1039/b811747k
_journal_year 2008
_chemical_formula_moiety 'C34 H23 Br N6 Ru S, 2(C24 H20 B), 1.3(C2 H3 N)'
_chemical_formula_sum 'C84.6 H66.9 B2 Br N7.3 Ru S'
_chemical_formula_weight 1420.47
_space_group_IT_number 14
_symmetry_cell_setting monoclinic
_symmetry_space_group_name_Hall '-P 2yab'
_symmetry_space_group_name_H-M 'P 1 21/a 1'
_atom_sites_solution_hydrogens geom
_atom_sites_solution_primary direct
_audit_creation_date 07-06-06
_audit_creation_method CRYSTALS_ver_12.84
_cell_angle_alpha 90
_cell_angle_beta 90.4207(6)
_cell_angle_gamma 90
_cell_formula_units_Z 4
_cell_length_a 16.8777(2)
_cell_length_b 20.6620(2)
_cell_length_c 20.1043(2)
_cell_measurement_reflns_used 29780
_cell_measurement_temperature 173
_cell_measurement_theta_max 28
_cell_measurement_theta_min 1
_cell_volume 7010.72(13)
_computing_cell_refinement 'DENZO/SCALEPACK (Otwinowski & Minor, 1997)'
_computing_data_collection 'COLLECT (Nonius, 1997-2001).'
_computing_data_reduction 'DENZO/SCALEPACK (Otwinowski & Minor, 1997)'
_computing_molecular_graphics 'CAMERON (Watkin et al., 1996)'
_computing_publication_material 'CRYSTALS (Betteridge et al., 2003)'
_computing_structure_refinement 'CRYSTALS (Betteridge et al., 2003)'
_computing_structure_solution 'SIR92 (Altomare et al., 1994)'
_diffrn_ambient_temperature 173
_diffrn_measured_fraction_theta_full 0.998
_diffrn_measured_fraction_theta_max 0.998
_diffrn_measurement_device_type 'Nonius KappaCCD'
_diffrn_measurement_method '\f & \w scans'
_diffrn_radiation_monochromator graphite
_diffrn_radiation_type 'Mo K\a'
_diffrn_radiation_wavelength 0.71073
_diffrn_reflns_av_R_equivalents 0.043
_diffrn_reflns_limit_h_max 22
_diffrn_reflns_limit_h_min -22
_diffrn_reflns_limit_k_max 27
_diffrn_reflns_limit_k_min -27
_diffrn_reflns_limit_l_max 26
_diffrn_reflns_limit_l_min -26
_diffrn_reflns_number 60911
_diffrn_reflns_theta_full 27.927
_diffrn_reflns_theta_max 27.927
_diffrn_reflns_theta_min 1.013
_diffrn_standards_number 0
_exptl_absorpt_coefficient_mu 0.875
_exptl_absorpt_correction_T_max 0.97
_exptl_absorpt_correction_T_min 0.69
_exptl_absorpt_correction_type multi-scan
_exptl_absorpt_process_details 'DENZO/SCALEPACK (Otwinowski & Minor, 1997)'
_exptl_crystal_colour red
_exptl_crystal_density_diffrn 1.346
_exptl_crystal_description plate
_exptl_crystal_F_000 2922.400
_exptl_crystal_size_max 0.47
_exptl_crystal_size_mid 0.42
_exptl_crystal_size_min 0.04
_refine_diff_density_max 0.98
_refine_diff_density_min -0.71
_refine_ls_extinction_method None
_refine_ls_goodness_of_fit_ref 1.0119
_refine_ls_hydrogen_treatment noref
_refine_ls_matrix_type full
_refine_ls_number_parameters 946
_refine_ls_number_reflns 10792
_refine_ls_number_restraints 1424
_refine_ls_R_factor_all 0.0589
_refine_ls_R_factor_gt 0.0353
_refine_ls_shift/su_max 0.002911
_refine_ls_structure_factor_coef F
_refine_ls_weighting_details
;
Method, part 1, Chebychev polynomial, (Watkin, 1994, Prince, 1982)
[weight] = 1.0/[A~0~*T~0~(x)+A~1~*T~1~(x) ... +A~n-1~]*T~n-1~(x)]
where A~i~ are the Chebychev coefficients listed below and x= Fcalc/Fmax
Method = Robust Weighting (Prince, 1982)
W = [weight] * [1-(deltaF/6*sigmaF)^2^]^2^
A~i~ are:
1.23 0.757 0.927
;
_refine_ls_weighting_scheme calc
_refine_ls_wR_factor_all 0.0491
_refine_ls_wR_factor_gt 0.0407
_refine_ls_wR_factor_ref 0.0407
_reflns_limit_h_max 22
_reflns_limit_h_min -22
_reflns_limit_k_max 27
_reflns_limit_k_min 0
_reflns_limit_l_max 26
_reflns_limit_l_min 0
_reflns_number_gt 10792
_reflns_number_total 16769
_reflns_threshold_expression I>3.0\s(I)
_oxford_diffrn_Wilson_B_factor 0.00
_oxford_diffrn_Wilson_scale 0.00
_oxford_refine_ls_scale 0.2286(2)
_oxford_structure_analysis_title '6021808 em94_173k'
_cod_data_source_file b811747k.txt
_cod_data_source_block em94_173k
_cod_depositor_comments
;
The following automatic conversions were performed:
'_symmetry_cell_setting' value 'Monoclinic' changed to 'monoclinic'
according to '/home/saulius/struct/CIF-dictionaries/cif_core.dic'
dictionary named 'cif_core.dic' version 2.4.1 from 2010-06-29.

Automatic conversion script
Id: cif_fix_enum 1527 2010-12-29 10:47:43Z saulius 
;
_cod_original_sg_symbol_H-M 'P 21/a '
_cod_original_formula_sum 'C84.60 H66.90 B2 Br1 N7.30 Ru1 S1'
_cod_database_code 7004751

loop_
_symmetry_equiv_pos_as_xyz
x,y,z
-x,-y,-z
-x+1/2,y+1/2,-z
x+1/2,-y+1/2,z

loop_
_atom_site_label
_atom_site_type_symbol
_atom_site_fract_x
_atom_site_fract_y
_atom_site_fract_z
_atom_site_U_iso_or_equiv
_atom_site_occupancy
_atom_site_adp_type
_atom_site_refinement_flags_posn
_atom_site_refinement_flags_adp
_atom_site_refinement_flags_occupancy
_atom_site_disorder_assembly
_atom_site_disorder_group
_atom_site_attached_hydrogens
Ru1 Ru 0.785220(9) 0.510113(7) 0.717677(8) 0.0261 1.0000 Uani . . . . . .
N1 N 0.87494(10) 0.48787(8) 0.65156(8) 0.0300 1.0000 Uani . . . . . .
N2 N 0.77712(11) 0.41443(8) 0.71366(9) 0.0334 1.0000 Uani . . . . . .
N3 N 0.69277(10) 0.49351(9) 0.78265(8) 0.0350 1.0000 Uani . . . . . .
N4 N 0.87504(10) 0.52426(8) 0.78799(8) 0.0301 1.0000 Uani . . . . . .
N5 N 0.78750(9) 0.60557(8) 0.72440(8) 0.0269 1.0000 Uani . . . . . .
N6 N 0.69923(9) 0.53515(8) 0.64837(8) 0.0283 1.0000 Uani . . . . . .
C1 C 0.92723(13) 0.52912(11) 0.62456(11) 0.0356 1.0000 Uani . . . . . .
C2 C 0.99170(14) 0.50808(13) 0.58809(12) 0.0448 1.0000 Uani . . . . . .
C3 C 1.00286(15) 0.44245(13) 0.57835(12) 0.0472 1.0000 Uani . . . . . .
C4 C 0.94940(15) 0.40001(12) 0.60498(12) 0.0439 1.0000 Uani . . . . . .
C5 C 0.88576(13) 0.42308(10) 0.64162(10) 0.0345 1.0000 Uani . . . . . .
C6 C 0.82726(14) 0.38120(10) 0.67428(11) 0.0379 1.0000 Uani . . . . . .
C7 C 0.82082(17) 0.31446(11) 0.66897(14) 0.0512 1.0000 Uani . . . . . .
C8 C 0.7622(2) 0.28337(12) 0.70513(15) 0.0593 1.0000 Uani . . . . . .
C9 C 0.71159(18) 0.31759(12) 0.74542(14) 0.0549 1.0000 Uani . . . . . .
C10 C 0.72010(14) 0.38464(11) 0.74923(11) 0.0407 1.0000 Uani . . . . . .
C11 C 0.67223(13) 0.42974(12) 0.78809(11) 0.0408 1.0000 Uani . . . . . .
C12 C 0.60962(16) 0.41044(16) 0.82810(16) 0.0595 1.0000 Uani . . . . . .
C13 C 0.56784(17) 0.4568(2) 0.86271(18) 0.0720 1.0000 Uani . . . . . .
C14 C 0.58696(16) 0.52084(18) 0.85645(15) 0.0620 1.0000 Uani . . . . . .
C15 C 0.64989(14) 0.53806(14) 0.81547(12) 0.0447 1.0000 Uani . . . . . .
C16 C 0.92400(13) 0.47926(10) 0.81366(11) 0.0367 1.0000 Uani . . . . . .
C17 C 0.98861(14) 0.49526(12) 0.85340(12) 0.0440 1.0000 Uani . . . . . .
C18 C 1.00338(14) 0.55947(13) 0.86768(12) 0.0448 1.0000 Uani . . . . . .
C19 C 0.95325(13) 0.60658(11) 0.84237(11) 0.0373 1.0000 Uani . . . . . .
C20 C 0.88979(11) 0.58775(10) 0.80226(10) 0.0298 1.0000 Uani . . . . . .
C21 C 0.83549(11) 0.63413(9) 0.76984(10) 0.0284 1.0000 Uani . . . . . .
C22 C 0.82993(12) 0.69981(10) 0.78254(10) 0.0326 1.0000 Uani . . . . . .
C23 C 0.77478(12) 0.73701(9) 0.74704(11) 0.0328 1.0000 Uani . . . . . .
C24 C 0.72737(12) 0.70666(10) 0.69893(11) 0.0325 1.0000 Uani . . . . . .
C25 C 0.73407(11) 0.64057(9) 0.68895(10) 0.0283 1.0000 Uani . . . . . .
C26 C 0.68426(11) 0.60018(9) 0.64512(10) 0.0293 1.0000 Uani . . . . . .
C27 C 0.62488(12) 0.62469(10) 0.60438(11) 0.0358 1.0000 Uani . . . . . .
C28 C 0.57933(13) 0.58257(12) 0.56646(12) 0.0413 1.0000 Uani . . . . . .
C29 C 0.59384(14) 0.51696(11) 0.57049(12) 0.0417 1.0000 Uani . . . . . .
C30 C 0.65452(13) 0.49508(10) 0.61153(11) 0.0357 1.0000 Uani . . . . . .
B1 B 0.39907(12) 0.73678(10) 0.50432(10) 0.0253 1.0000 Uani . . . . . .
B2 B 0.90744(14) 0.73615(11) 1.03285(12) 0.0317 1.0000 Uani . . . . . .
C31 C 0.44104(11) 0.75373(9) 0.57632(9) 0.0272 1.0000 Uani . . . . . .
C32 C 0.49037(12) 0.80751(10) 0.58391(11) 0.0347 1.0000 Uani . . . . . .
C33 C 0.53078(13) 0.82166(11) 0.64276(12) 0.0416 1.0000 Uani . . . . . .
C34 C 0.52185(14) 0.78226(13) 0.69749(11) 0.0435 1.0000 Uani . . . . . .
C35 C 0.47266(15) 0.72905(13) 0.69248(12) 0.0468 1.0000 Uani . . . . . .
C36 C 0.43284(13) 0.71550(11) 0.63326(11) 0.0373 1.0000 Uani . . . . . .
C37 C 0.46517(11) 0.70468(8) 0.45404(9) 0.0259 1.0000 Uani . . . . . .
C38 C 0.54718(11) 0.71045(9) 0.46210(10) 0.0298 1.0000 Uani . . . . . .
C39 C 0.60141(12) 0.68093(10) 0.41964(12) 0.0363 1.0000 Uani . . . . . .
C40 C 0.57520(14) 0.64560(11) 0.36600(12) 0.0419 1.0000 Uani . . . . . .
C41 C 0.49409(14) 0.63934(12) 0.35499(12) 0.0421 1.0000 Uani . . . . . .
C42 C 0.44107(12) 0.66820(10) 0.39833(11) 0.0341 1.0000 Uani . . . . . .
C43 C 0.32776(11) 0.68359(9) 0.51474(9) 0.0275 1.0000 Uani . . . . . .
C44 C 0.34578(12) 0.61871(10) 0.52813(12) 0.0355 1.0000 Uani . . . . . .
C45 C 0.28889(13) 0.57139(10) 0.53695(13) 0.0399 1.0000 Uani . . . . . .
C46 C 0.21009(13) 0.58697(11) 0.53178(12) 0.0410 1.0000 Uani . . . . . .
C47 C 0.18914(12) 0.64994(11) 0.51863(12) 0.0406 1.0000 Uani . . . . . .
C48 C 0.24714(12) 0.69746(10) 0.51095(11) 0.0344 1.0000 Uani . . . . . .
C49 C 0.36180(10) 0.80287(8) 0.47134(10) 0.0260 1.0000 Uani . . . . . .
C50 C 0.35698(12) 0.81347(9) 0.40254(10) 0.0304 1.0000 Uani . . . . . .
C51 C 0.31932(13) 0.86744(10) 0.37513(11) 0.0341 1.0000 Uani . . . . . .
C52 C 0.28595(13) 0.91385(10) 0.41582(11) 0.0351 1.0000 Uani . . . . . .
C53 C 0.28984(12) 0.90525(10) 0.48415(11) 0.0338 1.0000 Uani . . . . . .
C54 C 0.32651(12) 0.85080(9) 0.51091(10) 0.0307 1.0000 Uani . . . . . .
C55 C 0.86169(12) 0.67257(10) 1.00287(10) 0.0326 1.0000 Uani . . . . . .
C56 C 0.89125(14) 0.60939(11) 1.01065(11) 0.0395 1.0000 Uani . . . . . .
C57 C 0.85410(16) 0.55577(11) 0.98250(12) 0.0455 1.0000 Uani . . . . . .
C58 C 0.78659(15) 0.56342(11) 0.94395(12) 0.0442 1.0000 Uani . . . . . .
C59 C 0.75680(15) 0.62496(12) 0.93425(12) 0.0433 1.0000 Uani . . . . . .
C60 C 0.79399(13) 0.67797(11) 0.96321(11) 0.0370 1.0000 Uani . . . . . .
C61 C 0.84178(12) 0.79473(10) 1.04212(10) 0.0329 1.0000 Uani . . . . . .
C62 C 0.77523(13) 0.78225(11) 1.08123(11) 0.0372 1.0000 Uani . . . . . .
C63 C 0.71556(14) 0.82700(12) 1.09232(12) 0.0414 1.0000 Uani . . . . . .
C64 C 0.71989(15) 0.88738(12) 1.06357(13) 0.0470 1.0000 Uani . . . . . .
C65 C 0.78539(16) 0.90235(11) 1.02518(13) 0.0479 1.0000 Uani . . . . . .
C66 C 0.84559(15) 0.85696(11) 1.01588(12) 0.0406 1.0000 Uani . . . . . .
C67 C 0.94348(13) 0.72407(10) 1.10813(11) 0.0359 1.0000 Uani . . . . . .
C68 C 1.00167(15) 0.76589(13) 1.13396(12) 0.0458 1.0000 Uani . . . . . .
C69 C 1.02803(17) 0.76305(17) 1.19975(14) 0.0584 1.0000 Uani . . . . . .
C70 C 0.99777(18) 0.71735(17) 1.24209(13) 0.0611 1.0000 Uani . . . . . .
C71 C 0.94156(19) 0.67468(16) 1.21874(13) 0.0594 1.0000 Uani . . . . . .
C72 C 0.91479(15) 0.67830(12) 1.15278(12) 0.0444 1.0000 Uani . . . . . .
C73 C 0.97834(12) 0.74873(10) 0.97909(10) 0.0328 1.0000 Uani . . . . . .
C74 C 1.05116(13) 0.71702(11) 0.98600(12) 0.0389 1.0000 Uani . . . . . .
C75 C 1.11009(14) 0.71982(13) 0.93819(13) 0.0455 1.0000 Uani . . . . . .
C76 C 1.09917(15) 0.75571(13) 0.88097(12) 0.0475 1.0000 Uani . . . . . .
C77 C 1.02795(16) 0.78813(12) 0.87227(11) 0.0467 1.0000 Uani . . . . . .
C78 C 0.96879(14) 0.78372(11) 0.91963(11) 0.0392 1.0000 Uani . . . . . .
Br1 Br 0.67786(3) 0.997808(18) 0.74525(3) 0.0724 0.7000 Uani D U . . . .
Br2 Br 0.71972(7) 0.98464(5) 0.85851(7) 0.0746 0.3000 Uani D U . . . .
C79 C 0.7647(4) 0.8044(2) 0.7679(2) 0.0288 0.7000 Uani D U . . . .
C81 C 0.7469(3) 0.89888(17) 0.8298(2) 0.0466 0.7000 Uani D U . . . .
C82 C 0.7203(3) 0.91710(16) 0.7697(2) 0.0412 0.7000 Uani D U . . . .
C85 C 0.7585(10) 0.8097(5) 0.7484(4) 0.0326 0.3000 Uani D U . . . .
C87 C 0.7187(7) 0.9180(4) 0.7360(5) 0.0519 0.3000 Uani D U . . . .
C88 C 0.7346(7) 0.9138(4) 0.8019(5) 0.0497 0.3000 Uani D U . . . .
S1 S 0.72638(5) 0.85735(3) 0.70896(4) 0.0406 0.7000 Uani D U . . . .
S2 S 0.77019(9) 0.83910(7) 0.82801(7) 0.0491 0.3000 Uani D U . . . .
C86 C 0.72638(5) 0.85735(3) 0.70896(4) 0.0406 0.3000 Uani D U . . . .
C80 C 0.77019(9) 0.83910(7) 0.82801(7) 0.0491 0.7000 Uani D U . . . .
N90 N 0.6767(5) 0.6139(4) 0.0903(4) 0.1783 0.8000 Uani . U . . . .
C91 C 0.6269(9) 0.5694(8) 0.0617(9) 0.1814 0.5000 Uani . U . . . .
C92 C 0.5774(9) 0.5369(8) 0.0249(8) 0.1863 0.5000 Uani . U . . . .
C93 C 0.6084(6) 0.5513(5) 0.2280(6) 0.1025 0.5000 Uani . U . . . .
C94 C 0.5910(5) 0.5045(4) 0.2543(5) 0.0880 0.5000 Uani . U . . . .
N94 N 0.5684(5) 0.4518(5) 0.2810(6) 0.1341 0.5000 Uani . U . . . .
C95 C 0.6835(13) 0.6150(10) 0.1598(13) 0.1486 0.3000 Uani . U . . . .
C96 C 0.6903(12) 0.6287(9) 0.2143(11) 0.1403 0.3000 Uani . U . . . .
H11 H 0.9197 0.5748 0.6308 0.0427 1.0000 Uiso R . . . . .
H21 H 1.0282 0.5388 0.5698 0.0537 1.0000 Uiso R . . . . .
H31 H 1.0473 0.4269 0.5534 0.0567 1.0000 Uiso R . . . . .
H41 H 0.9559 0.3543 0.5983 0.0527 1.0000 Uiso R . . . . .
H71 H 0.8560 0.2903 0.6410 0.0612 1.0000 Uiso R . . . . .
H81 H 0.7568 0.2372 0.7019 0.0709 1.0000 Uiso R . . . . .
H91 H 0.6713 0.2958 0.7704 0.0658 1.0000 Uiso R . . . . .
H121 H 0.5957 0.3655 0.8316 0.0714 1.0000 Uiso R . . . . .
H131 H 0.5252 0.4441 0.8912 0.0864 1.0000 Uiso R . . . . .
H141 H 0.5576 0.5533 0.8798 0.0746 1.0000 Uiso R . . . . .
H151 H 0.6630 0.5830 0.8105 0.0537 1.0000 Uiso R . . . . .
H161 H 0.9139 0.4345 0.8042 0.0440 1.0000 Uiso R . . . . .
H171 H 1.0227 0.4620 0.8708 0.0528 1.0000 Uiso R . . . . .
H181 H 1.0480 0.5714 0.8949 0.0537 1.0000 Uiso R . . . . .
H191 H 0.9621 0.6515 0.8523 0.0446 1.0000 Uiso R . . . . .
H221 H 0.8636 0.7196 0.8154 0.0391 1.0000 Uiso R . . . . .
H241 H 0.6904 0.7315 0.6730 0.0389 1.0000 Uiso R . . . . .
H271 H 0.6154 0.6705 0.6024 0.0430 1.0000 Uiso R . . . . .
H281 H 0.5382 0.5988 0.5378 0.0495 1.0000 Uiso R . . . . .
H291 H 0.5624 0.4869 0.5452 0.0499 1.0000 Uiso R . . . . .
H301 H 0.6649 0.4494 0.6136 0.0427 1.0000 Uiso R . . . . .
H321 H 0.4967 0.8361 0.5467 0.0417 1.0000 Uiso R . . . . .
H331 H 0.5648 0.8588 0.6452 0.0498 1.0000 Uiso R . . . . .
H341 H 0.5493 0.7916 0.7383 0.0521 1.0000 Uiso R . . . . .
H351 H 0.4659 0.7011 0.7302 0.0562 1.0000 Uiso R . . . . .
H361 H 0.3984 0.6785 0.6314 0.0448 1.0000 Uiso R . . . . .
H381 H 0.5672 0.7359 0.4985 0.0357 1.0000 Uiso R . . . . .
H391 H 0.6572 0.6854 0.4280 0.0435 1.0000 Uiso R . . . . .
H401 H 0.6123 0.6255 0.3365 0.0504 1.0000 Uiso R . . . . .
H411 H 0.4748 0.6151 0.3175 0.0505 1.0000 Uiso R . . . . .
H421 H 0.3854 0.6630 0.3899 0.0409 1.0000 Uiso R . . . . .
H441 H 0.4005 0.6064 0.5314 0.0426 1.0000 Uiso R . . . . .
H451 H 0.3045 0.5277 0.5467 0.0479 1.0000 Uiso R . . . . .
H461 H 0.1702 0.5543 0.5373 0.0492 1.0000 Uiso R . . . . .
H471 H 0.1342 0.6614 0.5147 0.0487 1.0000 Uiso R . . . . .
H481 H 0.2308 0.7413 0.5028 0.0412 1.0000 Uiso R . . . . .
H501 H 0.3805 0.7824 0.3732 0.0365 1.0000 Uiso R . . . . .
H511 H 0.3165 0.8724 0.3277 0.0409 1.0000 Uiso R . . . . .
H521 H 0.2606 0.9513 0.3971 0.0421 1.0000 Uiso R . . . . .
H531 H 0.2671 0.9370 0.5131 0.0406 1.0000 Uiso R . . . . .
H541 H 0.3278 0.8457 0.5584 0.0369 1.0000 Uiso R . . . . .
H561 H 0.9388 0.6030 1.0363 0.0474 1.0000 Uiso R . . . . .
H571 H 0.8754 0.5133 0.9899 0.0546 1.0000 Uiso R . . . . .
H581 H 0.7609 0.5266 0.9243 0.0531 1.0000 Uiso R . . . . .
H591 H 0.7102 0.6311 0.9073 0.0519 1.0000 Uiso R . . . . .
H601 H 0.7721 0.7202 0.9556 0.0444 1.0000 Uiso R . . . . .
H621 H 0.7707 0.7404 1.1015 0.0445 1.0000 Uiso R . . . . .
H631 H 0.6714 0.8159 1.1199 0.0496 1.0000 Uiso R . . . . .
H641 H 0.6784 0.9185 1.0700 0.0564 1.0000 Uiso R . . . . .
H651 H 0.7894 0.9443 1.0049 0.0575 1.0000 Uiso R . . . . .
H661 H 0.8912 0.8691 0.9905 0.0487 1.0000 Uiso R . . . . .
H681 H 1.0242 0.7978 1.1050 0.0550 1.0000 Uiso R . . . . .
H691 H 1.0674 0.7931 1.2154 0.0700 1.0000 Uiso R . . . . .
H701 H 1.0156 0.7152 1.2875 0.0734 1.0000 Uiso R . . . . .
H711 H 0.9206 0.6422 1.2479 0.0712 1.0000 Uiso R . . . . .
H721 H 0.8752 0.6482 1.1378 0.0533 1.0000 Uiso R . . . . .
H741 H 1.0609 0.6922 1.0256 0.0467 1.0000 Uiso R . . . . .
H751 H 1.1588 0.6966 0.9450 0.0546 1.0000 Uiso R . . . . .
H761 H 1.1399 0.7582 0.8480 0.0570 1.0000 Uiso R . . . . .
H771 H 1.0195 0.8139 0.8331 0.0561 1.0000 Uiso R . . . . .
H781 H 0.9194 0.8054 0.9114 0.0470 1.0000 Uiso R . . . . .
H801 H 0.7910 0.8187 0.8673 0.0589 0.7000 Uiso . . . . . .
H811 H 0.7486 0.9261 0.8685 0.0560 0.7000 Uiso R . . . . .
H861 H 0.7099 0.8486 0.6641 0.0486 0.3000 Uiso . . . . . .
H871 H 0.7120 0.9568 0.7104 0.0622 0.3000 Uiso R . . . . .
H921 H 0.5690 0.4949 0.0440 0.2250 0.5000 Uiso R . . . . .
H922 H 0.5986 0.5322 -0.0190 0.2250 0.5000 Uiso R . . . . .
H923 H 0.5279 0.5597 0.0225 0.2250 0.5000 Uiso R . . . . .
H931 H 0.6526 0.5707 0.2507 0.1228 0.5000 Uiso R . . . . .
H932 H 0.5643 0.5806 0.2281 0.1228 0.5000 Uiso R . . . . .
H933 H 0.6228 0.5419 0.1829 0.1228 0.5000 Uiso R . . . . .
H961 H 0.7108 0.6720 0.2172 0.1690 0.3000 Uiso R . . . . .
H962 H 0.7261 0.5994 0.2361 0.1690 0.3000 Uiso R . . . . .
H963 H 0.6395 0.6269 0.2354 0.1690 0.3000 Uiso R . . . . .

loop_
_atom_site_aniso_label
_atom_site_aniso_U_11
_atom_site_aniso_U_22
_atom_site_aniso_U_33
_atom_site_aniso_U_23
_atom_site_aniso_U_13
_atom_site_aniso_U_12
Ru1 0.02762(7) 0.02291(7) 0.02776(7) 0.00111(6) -0.00251(5) -0.00072(6)
N1 0.0317(8) 0.0298(8) 0.0284(7) 0.0004(6) -0.0031(6) 0.0049(7)
N2 0.0412(9) 0.0253(8) 0.0335(8) 0.0045(7) -0.0114(7) -0.0024(7)
N3 0.0313(8) 0.0433(10) 0.0302(8) 0.0051(7) -0.0062(7) -0.0067(7)
N4 0.0310(8) 0.0305(8) 0.0287(8) 0.0011(6) -0.0012(6) 0.0008(6)
N5 0.0253(7) 0.0260(7) 0.0294(8) 0.0002(6) 0.0003(6) 0.0005(6)
N6 0.0283(8) 0.0269(7) 0.0296(8) 0.0004(6) -0.0025(6) 0.0003(6)
C1 0.0363(10) 0.0357(10) 0.0348(10) 0.0028(8) 0.0003(8) 0.0063(8)
C2 0.0390(11) 0.0531(13) 0.0423(11) 0.0041(10) 0.0056(9) 0.0098(10)
C3 0.0450(13) 0.0590(15) 0.0376(11) -0.0047(10) -0.0022(10) 0.0215(11)
C4 0.0520(13) 0.0413(12) 0.0384(11) -0.0102(9) -0.0125(10) 0.0198(10)
C5 0.0423(11) 0.0301(10) 0.0309(10) -0.0027(8) -0.0121(8) 0.0077(8)
C6 0.0492(12) 0.0272(10) 0.0371(11) -0.0028(8) -0.0166(9) 0.0039(8)
C7 0.0696(16) 0.0299(11) 0.0537(14) -0.0079(10) -0.0241(12) 0.0008(11)
C8 0.0827(19) 0.0264(11) 0.0683(17) 0.0031(11) -0.0375(15) -0.0109(12)
C9 0.0677(16) 0.0385(12) 0.0583(16) 0.0150(11) -0.0284(13) -0.0213(12)
C10 0.0452(12) 0.0372(11) 0.0396(11) 0.0124(9) -0.0177(9) -0.0127(9)
C11 0.0372(11) 0.0465(12) 0.0385(11) 0.0131(9) -0.0117(9) -0.0100(9)
C12 0.0432(13) 0.0705(18) 0.0646(17) 0.0299(14) -0.0049(12) -0.0169(13)
C13 0.0378(13) 0.104(3) 0.074(2) 0.0345(18) 0.0150(13) -0.0046(15)
C14 0.0379(13) 0.091(2) 0.0574(16) 0.0101(15) 0.0129(11) 0.0051(13)
C15 0.0361(11) 0.0597(14) 0.0384(12) 0.0022(10) 0.0025(9) 0.0011(10)
C16 0.0399(11) 0.0334(11) 0.0369(10) 0.0038(8) -0.0062(8) 0.0037(8)
C17 0.0415(11) 0.0455(13) 0.0449(12) 0.0052(10) -0.0120(9) 0.0099(9)
C18 0.0384(11) 0.0497(13) 0.0461(12) 0.0010(10) -0.0139(10) 0.0001(10)
C19 0.0365(10) 0.0370(11) 0.0382(11) -0.0014(8) -0.0065(9) -0.0013(8)
C20 0.0282(9) 0.0315(9) 0.0298(9) 0.0016(7) 0.0000(7) -0.0011(7)
C21 0.0254(9) 0.0285(9) 0.0312(9) -0.0005(7) 0.0020(7) -0.0024(7)
C22 0.0299(9) 0.0310(10) 0.0369(10) -0.0023(8) 0.0001(8) -0.0036(7)
C23 0.0281(9) 0.0250(9) 0.0454(11) -0.0017(8) 0.0038(8) -0.0009(7)
C24 0.0280(9) 0.0270(9) 0.0424(11) 0.0011(8) 0.0001(8) 0.0022(7)
C25 0.0247(8) 0.0267(9) 0.0334(9) 0.0002(7) 0.0013(7) 0.0014(7)
C26 0.0273(9) 0.0293(9) 0.0314(9) -0.0005(7) -0.0001(7) 0.0001(7)
C27 0.0310(10) 0.0307(10) 0.0458(12) 0.0028(8) -0.0059(9) 0.0023(8)
C28 0.0323(10) 0.0437(12) 0.0478(12) 0.0026(10) -0.0109(9) 0.0011(9)
C29 0.0392(11) 0.0389(11) 0.0467(12) -0.0033(9) -0.0137(9) -0.0043(9)
C30 0.0390(10) 0.0303(10) 0.0376(10) -0.0010(8) -0.0078(8) -0.0032(8)
B1 0.0242(9) 0.0211(9) 0.0307(10) 0.0016(7) -0.0011(8) -0.0007(7)
B2 0.0346(11) 0.0288(10) 0.0317(11) -0.0004(8) -0.0043(9) 0.0054(8)
C31 0.0213(8) 0.0291(9) 0.0310(9) -0.0025(7) -0.0002(7) 0.0039(7)
C32 0.0316(10) 0.0345(10) 0.0380(10) -0.0007(8) -0.0035(8) -0.0014(8)
C33 0.0367(11) 0.0407(11) 0.0472(12) -0.0108(9) -0.0101(9) -0.0013(9)
C34 0.0383(11) 0.0586(14) 0.0333(11) -0.0112(10) -0.0101(9) 0.0111(10)
C35 0.0490(13) 0.0582(15) 0.0333(11) 0.0051(10) -0.0021(9) 0.0053(11)
C36 0.0354(10) 0.0416(11) 0.0350(11) 0.0052(9) -0.0008(8) -0.0027(8)
C37 0.0269(8) 0.0184(8) 0.0324(9) 0.0037(7) -0.0017(7) 0.0002(6)
C38 0.0284(9) 0.0249(9) 0.0360(10) 0.0022(7) -0.0026(7) 0.0031(7)
C39 0.0275(9) 0.0328(10) 0.0484(12) 0.0036(9) 0.0029(8) 0.0042(8)
C40 0.0423(12) 0.0387(11) 0.0450(12) -0.0021(9) 0.0105(9) 0.0068(9)
C41 0.0464(12) 0.0409(12) 0.0391(11) -0.0094(9) 0.0027(9) 0.0002(9)
C42 0.0311(10) 0.0334(10) 0.0378(10) -0.0040(8) -0.0024(8) -0.0023(8)
C43 0.0274(9) 0.0245(8) 0.0308(9) 0.0002(7) 0.0004(7) -0.0011(7)
C44 0.0260(9) 0.0264(9) 0.0540(13) 0.0013(8) 0.0029(8) 0.0004(7)
C45 0.0366(11) 0.0239(9) 0.0592(14) 0.0024(9) 0.0074(10) -0.0032(8)
C46 0.0331(10) 0.0363(11) 0.0537(13) -0.0012(9) 0.0060(9) -0.0126(8)
C47 0.0244(9) 0.0418(11) 0.0556(13) 0.0010(10) -0.0012(9) -0.0034(8)
C48 0.0270(9) 0.0308(9) 0.0453(12) 0.0030(8) -0.0029(8) 0.0000(7)
C49 0.0226(8) 0.0216(8) 0.0336(9) 0.0011(7) -0.0025(7) -0.0023(6)
C50 0.0323(9) 0.0247(9) 0.0343(10) -0.0013(7) -0.0013(8) 0.0012(7)
C51 0.0391(11) 0.0288(9) 0.0344(10) 0.0039(8) -0.0031(8) 0.0011(8)
C52 0.0365(10) 0.0256(9) 0.0432(11) 0.0054(8) -0.0023(8) 0.0034(8)
C53 0.0346(10) 0.0252(9) 0.0417(11) -0.0008(8) 0.0028(8) 0.0058(7)
C54 0.0306(9) 0.0270(9) 0.0346(10) 0.0003(7) 0.0009(8) -0.0011(7)
C55 0.0359(10) 0.0308(10) 0.0311(9) 0.0002(7) 0.0016(8) 0.0027(8)
C56 0.0440(12) 0.0334(10) 0.0410(11) 0.0003(8) -0.0022(9) 0.0073(9)
C57 0.0617(15) 0.0294(10) 0.0454(12) 0.0035(9) 0.0026(11) 0.0035(10)
C58 0.0543(14) 0.0351(11) 0.0433(12) -0.0030(9) 0.0029(10) -0.0101(10)
C59 0.0414(12) 0.0409(12) 0.0475(13) -0.0020(10) -0.0053(10) -0.0053(9)
C60 0.0410(11) 0.0308(10) 0.0392(11) 0.0000(8) -0.0046(9) 0.0004(8)
C61 0.0345(10) 0.0301(9) 0.0341(10) -0.0044(8) -0.0072(8) 0.0026(8)
C62 0.0377(11) 0.0337(10) 0.0399(11) -0.0013(8) -0.0049(9) 0.0011(8)
C63 0.0358(11) 0.0442(12) 0.0441(12) -0.0086(10) -0.0033(9) 0.0036(9)
C64 0.0448(13) 0.0422(12) 0.0539(14) -0.0105(10) -0.0065(11) 0.0149(10)
C65 0.0614(15) 0.0290(10) 0.0534(14) -0.0009(9) -0.0024(11) 0.0109(10)
C66 0.0473(12) 0.0322(10) 0.0423(12) -0.0031(9) 0.0006(9) 0.0018(9)
C67 0.0360(10) 0.0378(11) 0.0337(10) -0.0038(8) -0.0034(8) 0.0112(8)
C68 0.0455(13) 0.0532(14) 0.0386(12) -0.0060(10) -0.0072(10) 0.0056(10)
C69 0.0542(15) 0.0781(19) 0.0428(13) -0.0129(13) -0.0156(11) 0.0093(13)
C70 0.0616(16) 0.087(2) 0.0345(12) -0.0031(13) -0.0073(11) 0.0253(15)
C71 0.0713(18) 0.0697(18) 0.0372(12) 0.0114(12) 0.0051(12) 0.0230(15)
C72 0.0500(13) 0.0470(13) 0.0362(11) 0.0008(9) 0.0005(9) 0.0100(10)
C73 0.0350(10) 0.0311(9) 0.0323(9) -0.0047(8) -0.0063(8) -0.0009(8)
C74 0.0369(11) 0.0415(12) 0.0383(11) 0.0018(9) -0.0007(9) -0.0003(9)
C75 0.0367(11) 0.0539(14) 0.0460(13) -0.0033(10) 0.0003(10) 0.0018(10)
C76 0.0464(13) 0.0552(14) 0.0409(12) -0.0058(10) 0.0066(10) -0.0074(11)
C77 0.0636(15) 0.0459(13) 0.0306(11) -0.0001(9) -0.0050(10) -0.0071(11)
C78 0.0435(12) 0.0401(11) 0.0339(10) -0.0024(8) -0.0094(9) 0.0027(9)
Br1 0.0926(3) 0.03342(19) 0.0915(3) 0.01665(19) 0.0135(3) 0.02522(19)
Br2 0.0754(7) 0.0500(5) 0.0983(8) -0.0310(6) -0.0018(6) 0.0050(5)
C79 0.0266(17) 0.0240(15) 0.036(2) 0.0053(15) -0.006(2) 0.0029(11)
C81 0.065(2) 0.0306(17) 0.044(2) -0.0048(15) -0.0012(18) 0.0074(15)
C82 0.053(2) 0.0220(14) 0.049(2) 0.0117(17) 0.005(3) 0.0123(13)
C85 0.035(4) 0.032(4) 0.031(4) -0.008(3) -0.014(4) -0.002(3)
C87 0.056(4) 0.031(3) 0.068(5) 0.017(4) -0.019(5) -0.001(3)
C88 0.063(4) 0.037(4) 0.049(5) -0.009(4) -0.019(5) 0.011(4)
S1 0.0480(4) 0.0288(3) 0.0448(4) 0.0062(3) -0.0088(3) 0.0038(3)
S2 0.0552(8) 0.0483(7) 0.0438(7) -0.0034(5) -0.0046(6) -0.0004(6)
C86 0.0480(4) 0.0288(3) 0.0448(4) 0.0062(3) -0.0088(3) 0.0038(3)
C80 0.0552(8) 0.0483(7) 0.0438(7) -0.0034(5) -0.0046(6) -0.0004(6)
N90 0.158(4) 0.180(5) 0.199(4) -0.070(4) 0.112(4) -0.059(4)
C91 0.136(4) 0.177(6) 0.233(6) -0.102(5) 0.143(4) -0.057(4)
C92 0.144(5) 0.207(7) 0.209(6) -0.106(5) 0.136(4) -0.058(5)
C93 0.102(4) 0.088(4) 0.118(5) -0.001(4) 0.011(4) 0.010(4)
C94 0.068(3) 0.084(4) 0.111(5) 0.006(3) 0.007(4) 0.014(3)
N94 0.086(4) 0.114(5) 0.202(6) 0.084(5) 0.007(4) 0.032(4)
C95 0.139(5) 0.121(6) 0.188(5) -0.061(6) 0.116(5) -0.007(6)
C96 0.137(6) 0.105(7) 0.180(6) -0.041(6) 0.085(6) 0.019(6)

loop_
_atom_type_symbol
_atom_type_scat_dispersion_real
_atom_type_scat_dispersion_imag
_atom_type_scat_Cromer_Mann_a1
_atom_type_scat_Cromer_Mann_b1
_atom_type_scat_Cromer_Mann_a2
_atom_type_scat_Cromer_Mann_b2
_atom_type_scat_Cromer_Mann_a3
_atom_type_scat_Cromer_Mann_b3
_atom_type_scat_Cromer_Mann_a4
_atom_type_scat_Cromer_Mann_b4
_atom_type_scat_Cromer_Mann_c
_atom_type_scat_source
C 0.0033 0.0016 2.3100 20.8439 1.0200 10.2075 1.5886 0.5687 0.8650 51.6512 0.2156 'International Tables Vol C 4.2.6.8 and 6.1.1.4'
H 0.0000 0.0000 0.4930 10.5109 0.3229 26.1257 0.1402 3.1424 0.0408 57.7998 0.0030 'International Tables Vol C 4.2.6.8 and 6.1.1.4'
Ru -1.2594 0.8363 19.2674 0.8085 12.9182 8.4347 4.8634 24.7997 1.5676 94.2928 5.3787 'International Tables Vol C 4.2.6.8 and 6.1.1.4'
Br -0.2901 2.4595 17.1789 2.1723 5.2358 16.5796 5.6377 0.2609 3.9851 41.4328 2.9557 'International Tables Vol C 4.2.6.8 and 6.1.1.4'
N 0.0061 0.0033 12.2126 0.0057 3.1322 9.8933 2.0125 28.9975 1.1663 0.5826 -11.5290 'International Tables Vol C 4.2.6.8 and 6.1.1.4'
S 0.1246 0.1234 6.9053 1.4679 5.2034 22.2151 1.4379 0.2536 1.5863 56.1720 0.8669 'International Tables Vol C 4.2.6.8 and 6.1.1.4'
B 0.0013 0.0007 2.0545 23.2185 1.3326 1.0210 1.0979 60.3498 0.7068 0.1403 -0.1932 'International Tables Vol C 4.2.6.8 and 6.1.1.4'
O 0.0106 0.0060 3.0485 13.2771 2.2868 5.7011 1.5463 0.3239 0.8670 32.9089 0.2508 'International Tables Vol C 4.2.6.8 and 6.1.1.4'

loop_
_geom_angle_atom_site_label_1
_geom_angle_site_symmetry_1
_geom_angle_atom_site_label_2
_geom_angle_site_symmetry_2
_geom_angle_atom_site_label_3
_geom_angle_site_symmetry_3
_geom_angle
_geom_angle_publ_flag
N1 . Ru1 . N2 . 78.66(7) yes
N1 . Ru1 . N3 . 157.62(7) yes
N2 . Ru1 . N3 . 78.96(8) yes
N1 . Ru1 . N4 . 86.27(6) yes
N2 . Ru1 . N4 . 102.53(7) yes
N3 . Ru1 . N4 . 98.22(6) yes
N1 . Ru1 . N5 . 104.53(7) yes
N2 . Ru1 . N5 . 176.74(7) yes
N3 . Ru1 . N5 . 97.85(7) yes
N4 . Ru1 . N5 . 78.47(6) yes
N1 . Ru1 . N6 . 97.79(6) yes
N2 . Ru1 . N6 . 100.01(7) yes
N3 . Ru1 . N6 . 86.46(6) yes
N4 . Ru1 . N6 . 157.45(7) yes
N5 . Ru1 . N6 . 79.04(6) yes
Ru1 . N1 . C1 . 127.08(14) yes
Ru1 . N1 . C5 . 114.20(14) yes
C1 . N1 . C5 . 118.27(18) yes
Ru1 . N2 . C6 . 119.16(15) yes
Ru1 . N2 . C10 . 118.79(16) yes
C6 . N2 . C10 . 122.02(19) yes
Ru1 . N3 . C11 . 113.76(16) yes
Ru1 . N3 . C15 . 127.29(16) yes
C11 . N3 . C15 . 118.8(2) yes
Ru1 . N4 . C16 . 127.22(14) yes
Ru1 . N4 . C20 . 114.06(13) yes
C16 . N4 . C20 . 118.24(18) yes
Ru1 . N5 . C21 . 119.53(13) yes
Ru1 . N5 . C25 . 118.95(13) yes
C21 . N5 . C25 . 121.04(16) yes
Ru1 . N6 . C26 . 113.93(12) yes
Ru1 . N6 . C30 . 127.36(14) yes
C26 . N6 . C30 . 118.52(17) yes
N1 . C1 . C2 . 122.3(2) yes
N1 . C1 . H11 . 118.8 no
C2 . C1 . H11 . 118.8 no
C1 . C2 . C3 . 119.4(2) yes
C1 . C2 . H21 . 120.3 no
C3 . C2 . H21 . 120.3 no
C2 . C3 . C4 . 118.8(2) yes
C2 . C3 . H31 . 120.6 no
C4 . C3 . H31 . 120.6 no
C3 . C4 . C5 . 120.1(2) yes
C3 . C4 . H41 . 120.0 no
C5 . C4 . H41 . 120.0 no
C4 . C5 . N1 . 121.2(2) yes
C4 . C5 . C6 . 123.9(2) yes
N1 . C5 . C6 . 114.86(18) yes
C5 . C6 . N2 . 112.83(18) yes
C5 . C6 . C7 . 127.1(2) yes
N2 . C6 . C7 . 120.1(2) yes
C6 . C7 . C8 . 118.3(3) yes
C6 . C7 . H71 . 120.8 no
C8 . C7 . H71 . 120.8 no
C7 . C8 . C9 . 121.2(2) yes
C7 . C8 . H81 . 119.4 no
C9 . C8 . H81 . 119.4 no
C8 . C9 . C10 . 118.6(3) yes
C8 . C9 . H91 . 120.7 no
C10 . C9 . H91 . 120.7 no
C9 . C10 . N2 . 119.8(3) yes
C9 . C10 . C11 . 127.2(2) yes
N2 . C10 . C11 . 112.99(19) yes
C10 . C11 . N3 . 115.5(2) yes
C10 . C11 . C12 . 123.4(2) yes
N3 . C11 . C12 . 121.1(3) yes
C11 . C12 . C13 . 119.0(3) yes
C11 . C12 . H121 . 120.5 no
C13 . C12 . H121 . 120.5 no
C12 . C13 . C14 . 120.2(3) yes
C12 . C13 . H131 . 119.9 no
C14 . C13 . H131 . 119.9 no
C13 . C14 . C15 . 118.8(3) yes
C13 . C14 . H141 . 120.6 no
C15 . C14 . H141 . 120.6 no
C14 . C15 . N3 . 121.9(3) yes
C14 . C15 . H151 . 119.0 no
N3 . C15 . H151 . 119.0 no
N4 . C16 . C17 . 122.3(2) yes
N4 . C16 . H161 . 118.8 no
C17 . C16 . H161 . 118.8 no
C16 . C17 . C18 . 119.3(2) yes
C16 . C17 . H171 . 120.4 no
C18 . C17 . H171 . 120.4 no
C17 . C18 . C19 . 119.4(2) yes
C17 . C18 . H181 . 120.3 no
C19 . C18 . H181 . 120.3 no
C18 . C19 . C20 . 118.8(2) yes
C18 . C19 . H191 . 120.6 no
C20 . C19 . H191 . 120.6 no
C19 . C20 . N4 . 121.94(18) yes
C19 . C20 . C21 . 123.20(18) yes
N4 . C20 . C21 . 114.82(17) yes
C20 . C21 . N5 . 112.48(16) yes
C20 . C21 . C22 . 126.77(18) yes
N5 . C21 . C22 . 120.75(18) yes
C21 . C22 . C23 . 119.37(18) yes
C21 . C22 . H221 . 120.3 no
C23 . C22 . H221 . 120.3 no
C22 . C23 . C24 . 118.78(18) yes
C22 . C23 . C79 . 117.1(2) yes
C24 . C23 . C79 . 123.8(3) yes
C22 . C23 . C85 . 130.6(5) yes
C24 . C23 . C85 . 110.5(4) yes
C23 . C24 . C25 . 119.68(18) yes
C23 . C24 . H241 . 120.2 no
C25 . C24 . H241 . 120.2 no
C24 . C25 . N5 . 120.33(18) yes
C24 . C25 . C26 . 126.77(18) yes
N5 . C25 . C26 . 112.78(16) yes
C25 . C26 . N6 . 115.06(16) yes
C25 . C26 . C27 . 123.64(18) yes
N6 . C26 . C27 . 121.28(18) yes
C26 . C27 . C28 . 119.4(2) yes
C26 . C27 . H271 . 120.3 no
C28 . C27 . H271 . 120.3 no
C27 . C28 . C29 . 119.2(2) yes
C27 . C28 . H281 . 120.4 no
C29 . C28 . H281 . 120.4 no
C28 . C29 . C30 . 119.0(2) yes
C28 . C29 . H291 . 120.5 no
C30 . C29 . H291 . 120.5 no
C29 . C30 . N6 . 122.6(2) yes
C29 . C30 . H301 . 118.7 no
N6 . C30 . H301 . 118.7 no
C31 . B1 . C37 . 109.64(14) yes
C31 . B1 . C43 . 109.95(15) yes
C37 . B1 . C43 . 107.94(14) yes
C31 . B1 . C49 . 109.86(15) yes
C37 . B1 . C49 . 110.23(15) yes
C43 . B1 . C49 . 109.19(14) yes
C55 . B2 . C61 . 108.33(16) yes
C55 . B2 . C67 . 112.78(17) yes
C61 . B2 . C67 . 104.54(16) yes
C55 . B2 . C73 . 103.25(16) yes
C61 . B2 . C73 . 116.85(17) yes
C67 . B2 . C73 . 111.33(17) yes
B1 . C31 . C32 . 121.22(17) yes
B1 . C31 . C36 . 123.75(17) yes
C32 . C31 . C36 . 115.00(18) yes
C31 . C32 . C33 . 123.2(2) yes
C31 . C32 . H321 . 118.4 no
C33 . C32 . H321 . 118.4 no
C32 . C33 . C34 . 119.9(2) yes
C32 . C33 . H331 . 120.0 no
C34 . C33 . H331 . 120.0 no
C33 . C34 . C35 . 118.8(2) yes
C33 . C34 . H341 . 120.6 no
C35 . C34 . H341 . 120.6 no
C34 . C35 . C36 . 120.6(2) yes
C34 . C35 . H351 . 119.7 no
C36 . C35 . H351 . 119.7 no
C31 . C36 . C35 . 122.5(2) yes
C31 . C36 . H361 . 118.8 no
C35 . C36 . H361 . 118.8 no
B1 . C37 . C38 . 124.62(16) yes
B1 . C37 . C42 . 120.67(16) yes
C38 . C37 . C42 . 114.71(17) yes
C37 . C38 . C39 . 123.02(19) yes
C37 . C38 . H381 . 118.5 no
C39 . C38 . H381 . 118.5 no
C38 . C39 . C40 . 120.2(2) yes
C38 . C39 . H391 . 119.9 no
C40 . C39 . H391 . 119.9 no
C39 . C40 . C41 . 119.0(2) yes
C39 . C40 . H401 . 120.5 no
C41 . C40 . H401 . 120.5 no
C40 . C41 . C42 . 119.9(2) yes
C40 . C41 . H411 . 120.1 no
C42 . C41 . H411 . 120.1 no
C37 . C42 . C41 . 123.07(19) yes
C37 . C42 . H421 . 118.5 no
C41 . C42 . H421 . 118.5 no
B1 . C43 . C44 . 120.41(16) yes
B1 . C43 . C48 . 124.86(17) yes
C44 . C43 . C48 . 114.73(17) yes
C43 . C44 . C45 . 123.48(19) yes
C43 . C44 . H441 . 118.3 no
C45 . C44 . H441 . 118.3 no
C44 . C45 . C46 . 119.9(2) yes
C44 . C45 . H451 . 120.1 no
C46 . C45 . H451 . 120.1 no
C45 . C46 . C47 . 119.01(19) yes
C45 . C46 . H461 . 120.5 no
C47 . C46 . H461 . 120.5 no
C46 . C47 . C48 . 120.5(2) yes
C46 . C47 . H471 . 119.7 no
C48 . C47 . H471 . 119.7 no
C47 . C48 . C43 . 122.36(19) yes
C47 . C48 . H481 . 118.8 no
C43 . C48 . H481 . 118.8 no
B1 . C49 . C50 . 123.21(16) yes
B1 . C49 . C54 . 121.35(17) yes
C50 . C49 . C54 . 115.25(17) yes
C49 . C50 . C51 . 122.51(18) yes
C49 . C50 . H501 . 118.7 no
C51 . C50 . H501 . 118.7 no
C50 . C51 . C52 . 120.46(19) yes
C50 . C51 . H511 . 119.8 no
C52 . C51 . H511 . 119.8 no
C51 . C52 . C53 . 118.73(18) yes
C51 . C52 . H521 . 120.6 no
C53 . C52 . H521 . 120.6 no
C52 . C53 . C54 . 120.33(19) yes
C52 . C53 . H531 . 119.8 no
C54 . C53 . H531 . 119.8 no
C49 . C54 . C53 . 122.71(19) yes
C49 . C54 . H541 . 118.6 no
C53 . C54 . H541 . 118.7 no
B2 . C55 . C56 . 122.57(19) yes
B2 . C55 . C60 . 121.96(18) yes
C56 . C55 . C60 . 115.3(2) yes
C55 . C56 . C57 . 122.4(2) yes
C55 . C56 . H561 . 118.8 no
C57 . C56 . H561 . 118.8 no
C56 . C57 . C58 . 120.3(2) yes
C56 . C57 . H571 . 119.9 no
C58 . C57 . H571 . 119.9 no
C57 . C58 . C59 . 118.8(2) yes
C57 . C58 . H581 . 120.6 no
C59 . C58 . H581 . 120.6 no
C58 . C59 . C60 . 120.3(2) yes
C58 . C59 . H591 . 119.9 no
C60 . C59 . H591 . 119.9 no
C55 . C60 . C59 . 122.9(2) yes
C55 . C60 . H601 . 118.5 no
C59 . C60 . H601 . 118.5 no
B2 . C61 . C62 . 118.03(18) yes
B2 . C61 . C66 . 127.0(2) yes
C62 . C61 . C66 . 115.00(19) yes
C61 . C62 . C63 . 123.7(2) yes
C61 . C62 . H621 . 118.2 no
C63 . C62 . H621 . 118.2 no
C62 . C63 . C64 . 119.7(2) yes
C62 . C63 . H631 . 120.1 no
C64 . C63 . H631 . 120.1 no
C63 . C64 . C65 . 118.7(2) yes
C63 . C64 . H641 . 120.6 no
C65 . C64 . H641 . 120.6 no
C64 . C65 . C66 . 120.5(2) yes
C64 . C65 . H651 . 119.7 no
C66 . C65 . H651 . 119.7 no
C65 . C66 . C61 . 122.3(2) yes
C65 . C66 . H661 . 118.9 no
C61 . C66 . H661 . 118.9 no
B2 . C67 . C68 . 120.0(2) yes
B2 . C67 . C72 . 124.6(2) yes
C68 . C67 . C72 . 115.1(2) yes
C67 . C68 . C69 . 122.9(3) yes
C67 . C68 . H681 . 118.6 no
C69 . C68 . H681 . 118.6 no
C68 . C69 . C70 . 120.0(3) yes
C68 . C69 . H691 . 120.0 no
C70 . C69 . H691 . 120.0 no
C69 . C70 . C71 . 119.2(2) yes
C69 . C70 . H701 . 120.4 no
C71 . C70 . H701 . 120.4 no
C70 . C71 . C72 . 120.4(3) yes
C70 . C71 . H711 . 119.8 no
C72 . C71 . H711 . 119.8 no
C71 . C72 . C67 . 122.4(3) yes
C71 . C72 . H721 . 118.8 no
C67 . C72 . H721 . 118.8 no
B2 . C73 . C74 . 120.35(18) yes
B2 . C73 . C78 . 124.25(19) yes
C74 . C73 . C78 . 114.9(2) yes
C73 . C74 . C75 . 123.0(2) yes
C73 . C74 . H741 . 118.5 no
C75 . C74 . H741 . 118.5 no
C74 . C75 . C76 . 120.5(2) yes
C74 . C75 . H751 . 119.8 no
C76 . C75 . H751 . 119.8 no
C75 . C76 . C77 . 118.4(2) yes
C75 . C76 . H761 . 120.8 no
C77 . C76 . H761 . 120.8 no
C76 . C77 . C78 . 120.6(2) yes
C76 . C77 . H771 . 119.7 no
C78 . C77 . H771 . 119.7 no
C73 . C78 . C77 . 122.6(2) yes
C73 . C78 . H781 . 118.7 no
C77 . C78 . H781 . 118.7 no
C23 . C79 . S1 . 116.6(3) yes
S1 . C79 . S2 . 106.7(2) yes
C23 . C79 . C80 . 136.3(3) yes
S1 . C79 . C80 . 106.7(2) yes
C82 . C81 . C80 . 110.0(3) yes
C82 . C81 . H811 . 125.0 no
C80 . C81 . H811 . 125.0 no
Br1 . C82 . C81 . 127.6(3) yes
Br1 . C82 . S1 . 118.1(3) yes
C81 . C82 . S1 . 114.3(3) yes
C23 . C85 . S2 . 110.1(4) yes
C23 . C85 . C86 . 140.0(6) yes
S2 . C85 . C86 . 109.0(6) yes
C88 . C87 . C86 . 108.2(6) yes
C88 . C87 . H871 . 126.9 no
C86 . C87 . H871 . 124.2 no
Br2 . C88 . C87 . 121.3(6) yes
Br2 . C88 . S2 . 124.0(5) yes
C87 . C88 . S2 . 114.7(6) yes
C82 . S1 . C79 . 89.55(19) yes
C88 . S2 . C85 . 89.8(4) yes
C85 . C86 . C87 . 117.6(5) yes
C85 . C86 . H861 . 121.2 no
C87 . C86 . H861 . 121.2 no
C79 . C80 . C81 . 119.4(3) yes
C79 . C80 . H801 . 120.3 no
C81 . C80 . H801 . 120.3 no
N90 . C91 . C92 . 168(2) yes
C91 . C92 . H921 . 109.7 no
C91 . C92 . H922 . 109.4 no
H921 . C92 . H922 . 109.5 no
C91 . C92 . H923 . 109.3 no
H921 . C92 . H923 . 109.5 no
H922 . C92 . H923 . 109.5 no
C94 . C93 . H931 . 109.6 no
C94 . C93 . H932 . 109.4 no
H931 . C93 . H932 . 109.5 no
C94 . C93 . H933 . 109.5 no
H931 . C93 . H933 . 109.5 no
H932 . C93 . H933 . 109.5 no
C93 . C94 . N94 . 176.5(12) yes
N90 . C95 . C96 . 166(2) yes
C95 . C96 . H961 . 108.9 no
C95 . C96 . H962 . 109.9 no
H961 . C96 . H962 . 109.5 no
C95 . C96 . H963 . 109.5 no
H961 . C96 . H963 . 109.5 no
H962 . C96 . H963 . 109.5 no

loop_
_geom_bond_atom_site_label_1
_geom_bond_site_symmetry_1
_geom_bond_atom_site_label_2
_geom_bond_site_symmetry_2
_geom_bond_distance
_geom_bond_publ_flag
Ru1 . N1 . 2.0739(17) yes
Ru1 . N2 . 1.9833(17) yes
Ru1 . N3 . 2.0709(18) yes
Ru1 . N4 . 2.0857(16) yes
Ru1 . N5 . 1.9772(16) yes
Ru1 . N6 . 2.0703(16) yes
N1 . C1 . 1.344(3) yes
N1 . C5 . 1.366(3) yes
N2 . C6 . 1.351(3) yes
N2 . C10 . 1.351(3) yes
N3 . C11 . 1.367(3) yes
N3 . C15 . 1.347(3) yes
N4 . C16 . 1.344(3) yes
N4 . C20 . 1.365(3) yes
N5 . C21 . 1.352(2) yes
N5 . C25 . 1.355(2) yes
N6 . C26 . 1.369(3) yes
N6 . C30 . 1.340(3) yes
C1 . C2 . 1.386(3) yes
C1 . H11 . 0.960 no
C2 . C3 . 1.383(4) yes
C2 . H21 . 0.960 no
C3 . C4 . 1.370(4) yes
C3 . H31 . 0.960 no
C4 . C5 . 1.391(3) yes
C4 . H41 . 0.960 no
C5 . C6 . 1.471(3) yes
C6 . C7 . 1.387(3) yes
C7 . C8 . 1.390(4) yes
C7 . H71 . 0.960 no
C8 . C9 . 1.376(5) yes
C8 . H81 . 0.960 no
C9 . C10 . 1.395(3) yes
C9 . H91 . 0.960 no
C10 . C11 . 1.463(4) yes
C11 . C12 . 1.391(4) yes
C12 . C13 . 1.381(5) yes
C12 . H121 . 0.960 no
C13 . C14 . 1.368(5) yes
C13 . H131 . 0.960 no
C14 . C15 . 1.395(4) yes
C14 . H141 . 0.960 no
C15 . H151 . 0.960 no
C16 . C17 . 1.387(3) yes
C16 . H161 . 0.960 no
C17 . C18 . 1.380(4) yes
C17 . H171 . 0.960 no
C18 . C19 . 1.384(3) yes
C18 . H181 . 0.960 no
C19 . C20 . 1.391(3) yes
C19 . H191 . 0.960 no
C20 . C21 . 1.475(3) yes
C21 . C22 . 1.384(3) yes
C22 . C23 . 1.399(3) yes
C22 . H221 . 0.960 no
C23 . C24 . 1.399(3) yes
C23 . C79 . 1.465(5) yes
C23 . C85 . 1.527(9) yes
C24 . C25 . 1.385(3) yes
C24 . H241 . 0.960 no
C25 . C26 . 1.473(3) yes
C26 . C27 . 1.386(3) yes
C27 . C28 . 1.386(3) yes
C27 . H271 . 0.960 no
C28 . C29 . 1.380(3) yes
C28 . H281 . 0.960 no
C29 . C30 . 1.386(3) yes
C29 . H291 . 0.960 no
C30 . H301 . 0.960 no
B1 . C31 . 1.645(3) yes
B1 . C37 . 1.650(3) yes
B1 . C43 . 1.644(3) yes
B1 . C49 . 1.641(3) yes
B2 . C55 . 1.637(3) yes
B2 . C61 . 1.652(3) yes
B2 . C67 . 1.646(3) yes
B2 . C73 . 1.639(3) yes
C31 . C32 . 1.396(3) yes
C31 . C36 . 1.399(3) yes
C32 . C33 . 1.392(3) yes
C32 . H321 . 0.960 no
C33 . C34 . 1.378(4) yes
C33 . H331 . 0.960 no
C34 . C35 . 1.381(4) yes
C34 . H341 . 0.960 no
C35 . C36 . 1.391(3) yes
C35 . H351 . 0.960 no
C36 . H361 . 0.960 no
C37 . C38 . 1.398(3) yes
C37 . C42 . 1.408(3) yes
C38 . C39 . 1.396(3) yes
C38 . H381 . 0.960 no
C39 . C40 . 1.373(3) yes
C39 . H391 . 0.960 no
C40 . C41 . 1.391(3) yes
C40 . H401 . 0.960 no
C41 . C42 . 1.388(3) yes
C41 . H411 . 0.960 no
C42 . H421 . 0.960 no
C43 . C44 . 1.400(3) yes
C43 . C48 . 1.392(3) yes
C44 . C45 . 1.383(3) yes
C44 . H441 . 0.960 no
C45 . C46 . 1.372(3) yes
C45 . H451 . 0.960 no
C46 . C47 . 1.373(3) yes
C46 . H461 . 0.960 no
C47 . C48 . 1.396(3) yes
C47 . H471 . 0.960 no
C48 . H481 . 0.960 no
C49 . C50 . 1.402(3) yes
C49 . C54 . 1.405(3) yes
C50 . C51 . 1.395(3) yes
C50 . H501 . 0.960 no
C51 . C52 . 1.383(3) yes
C51 . H511 . 0.960 no
C52 . C53 . 1.386(3) yes
C52 . H521 . 0.960 no
C53 . C54 . 1.390(3) yes
C53 . H531 . 0.960 no
C54 . H541 . 0.960 no
C55 . C56 . 1.406(3) yes
C55 . C60 . 1.393(3) yes
C56 . C57 . 1.391(3) yes
C56 . H561 . 0.960 no
C57 . C58 . 1.382(4) yes
C57 . H571 . 0.960 no
C58 . C59 . 1.381(4) yes
C58 . H581 . 0.960 no
C59 . C60 . 1.388(3) yes
C59 . H591 . 0.960 no
C60 . H601 . 0.960 no
C61 . C62 . 1.400(3) yes
C61 . C66 . 1.392(3) yes
C62 . C63 . 1.386(3) yes
C62 . H621 . 0.960 no
C63 . C64 . 1.377(4) yes
C63 . H631 . 0.960 no
C64 . C65 . 1.388(4) yes
C64 . H641 . 0.960 no
C65 . C66 . 1.396(3) yes
C65 . H651 . 0.960 no
C66 . H661 . 0.960 no
C67 . C68 . 1.405(3) yes
C67 . C72 . 1.393(3) yes
C68 . C69 . 1.394(4) yes
C68 . H681 . 0.960 no
C69 . C70 . 1.372(5) yes
C69 . H691 . 0.960 no
C70 . C71 . 1.375(5) yes
C70 . H701 . 0.960 no
C71 . C72 . 1.400(4) yes
C71 . H711 . 0.960 no
C72 . H721 . 0.960 no
C73 . C74 . 1.399(3) yes
C73 . C78 . 1.405(3) yes
C74 . C75 . 1.389(3) yes
C74 . H741 . 0.960 no
C75 . C76 . 1.380(4) yes
C75 . H751 . 0.960 no
C76 . C77 . 1.386(4) yes
C76 . H761 . 0.960 no
C77 . C78 . 1.388(4) yes
C77 . H771 . 0.960 no
C78 . H781 . 0.960 no
Br1 . C82 . 1.879(3) yes
Br2 . C88 . 1.871(7) yes
C79 . S1 . 1.734(4) yes
C79 . C80 . 1.408(4) yes
C81 . C82 . 1.341(5) yes
C81 . C80 . 1.297(4) yes
C81 . H811 . 0.960 no
C82 . S1 . 1.740(4) yes
C85 . S2 . 1.723(7) yes
C85 . C86 . 1.373(8) yes
C87 . C88 . 1.353(8) yes
C87 . S1 . 1.372(7) yes
C87 . C86 . 1.372(7) yes
C87 . H871 . 0.960 no
C88 . S2 . 1.736(7) yes
S1 . H861 . 0.960 no
S2 . H801 . 0.960 no
C86 . H861 . 0.960 no
C80 . H801 . 0.960 no
N90 . C91 . 1.370(16) yes
N90 . C95 . 1.40(3) yes
C91 . C92 . 1.30(2) yes
C92 . H921 . 0.960 no
C92 . H922 . 0.960 no
C92 . H923 . 0.960 no
C93 . C94 . 1.143(12) yes
C93 . H931 . 0.960 no
C93 . H932 . 0.960 no
C93 . H933 . 0.960 no
C94 . N94 . 1.272(12) yes
C95 . C96 . 1.14(3) yes
C96 . H961 . 0.960 no
C96 . H962 . 0.960 no
C96 . H963 . 0.960 no
